data_2106054
loop_
_publ_author_name
'Mumme, W.G.'

_publ_section_title
;
 The crystal chemistry of zirconium sulphates. IX. The structure of K2 (Zr
 (S O4)3) (H2 O)2
;
_journal_name_full 'Acta Crystallographica B (24,1968-38,1982)'
_journal_page_first 1373
_journal_page_last 1378
_journal_volume 27
_journal_year 1971
_chemical_formula_sum 'H4 K2 O14 S3 Zr'
_chemical_name_systematic 'K2 (Zr (S O4)3) (H2 O)2'
_space_group_IT_number 14
_symmetry_space_group_name_Hall '-P 2ybc'
_symmetry_space_group_name_H-M 'P 1 21/c 1'
_cell_angle_alpha 90
_cell_angle_beta 96.6
_cell_angle_gamma 90
_cell_formula_units_Z 4
_cell_length_a 7.4
_cell_length_b 13.96
_cell_length_c 12.79
_cell_volume 1312.502
_citation_journal_id_ASTM ACBCAR
_cod_data_source_file Mumme_ACBCAR_1971_1996.cif
_cod_data_source_block H4K2O14S3Zr1
_cod_depositor_comments
;
 Marking attached hydrogen atoms.

 Antanas Vaitkus,
 2017-03-27
;
_cod_original_formula_sum 'H4 K2 O14 S3 Zr1'
_cod_database_code 2106054

loop_
_symmetry_equiv_pos_as_xyz
x,y,z
-x,y+1/2,-z+1/2
-x,-y,-z
x,-y-1/2,z-1/2

loop_
_atom_site_label
_atom_site_type_symbol
_atom_site_fract_x
_atom_site_fract_y
_atom_site_fract_z
_atom_site_occupancy
_atom_site_U_iso_or_equiv
_atom_site_attached_hydrogens
O1 O-2 0.2818 0.3559 0.426 1 0.0 0
O13 O-2 0.1473 0.2512 0.0585 1 0.0 0
S1 S+6 0.1706 0.7464 0.2426 1 0.0 0
Zr1 Zr+4 0.1983 0.9335 0.1548 1 0.0 0
O9 O-2 0.2159 0.0826 0.1004 1 0.0 0
K2 K+1 0.3233 0.2518 0.2511 1 0.0 0
O10 O-2 0.2934 0.7775 0.1664 1 0.0 0
O2 O-2 0.0282 0.8937 0.0285 1 0.0 0
O14 O-2 0.533 0.1009 0.3311 1 0.0 0
O4 O-2 0.4539 0.4289 0.0976 1 0.0 0
O12 O-2 0.2695 0.7236 0.3424 1 0.0 0
K1 K+1 0.2047 0.643 -0.0019 1 0.0 0
O3 O-2 0.3588 0.9299 0.0161 1 0.0 2
O11 O-2 0.0668 0.5162 0.3007 1 0.0 2
O5 O-2 0.4843 0.0411 0.2072 1 0.0 0
S2 S+6 0.4631 -0.0078 0.3148 1 0.0 0
S3 S+6 0.1602 0.1474 0.016 1 0.0 0
O6 O-2 0.259 0.0134 0.314 1 0.0 0
O7 O-2 0.059 0.8467 0.2543 1 0.0 0
O8 O-2 0.0583 0.6568 0.1941 1 0.0 0
